data_7245443
loop_
_publ_author_name
'Kotha, Sambasivarao'
'Gupta, Naveen Kumar'
'Ansari, Saima'

_publ_section_title
;
 One-pot thiol-free synthetic approach to sulfides, and sulfoxides
 selectively
;
_journal_issue 39
_journal_name_full 'RSC Advances'
_journal_page_first 25154
_journal_page_last 25162
_journal_paper_doi 10.1039/D2RA04872H
_journal_volume 12
_journal_year 2022
_chemical_formula_moiety 'C8 H8 Br S'
_chemical_formula_sum 'C8 H8 Br S'
_chemical_formula_weight 216.11
_chemical_melting_point 368.0(10)
_chemical_name_systematic 1,2-bis(4-bromobenzyl)thio)ethane
_space_group_crystal_system monoclinic
_space_group_IT_number 14
_space_group_name_Hall '-P 2ybc'
_space_group_name_H-M_alt 'P 1 21/c 1'
_atom_sites_solution_hydrogens geom
_atom_sites_solution_primary dual
_audit_creation_date 2021-09-29
_audit_creation_method
;
Olex2 1.3-ac4
(compiled 2019.04.23 svn.r3594 for Rigaku Oxford Diffraction, GUI svn.r5739)
;
_audit_update_record
;
2022-04-21 deposited with the CCDC.	2022-08-25 downloaded from the CCDC.
;
_cell_angle_alpha 90
_cell_angle_beta 104.329(4)
_cell_angle_gamma 90
_cell_formula_units_Z 4
_cell_length_a 16.6134(6)
_cell_length_b 5.5697(2)
_cell_length_c 9.1693(4)
_cell_measurement_reflns_used 2004
_cell_measurement_temperature 150.00(10)
_cell_measurement_theta_max 29.0400
_cell_measurement_theta_min 2.5220
_cell_volume 822.06(6)
_computing_cell_refinement 'CrysAlisPro 1.171.41.93a (Rigaku OD, 2020)'
_computing_data_collection 'CrysAlisPro 1.171.41.93a (Rigaku OD, 2020)'
_computing_data_reduction 'CrysAlisPro 1.171.41.93a (Rigaku OD, 2020)'
_computing_molecular_graphics 'Olex2 (Dolomanov et al., 2009)'
_computing_publication_material 'Olex2 (Dolomanov et al., 2009)'
_computing_structure_refinement 'ShelXL (Sheldrick, 2015)'
_computing_structure_solution 'ShelXT (Sheldrick, 2015)'
_diffrn_ambient_environment N~2~
_diffrn_ambient_temperature 150.00(10)
_diffrn_detector 'CCD plate'
_diffrn_measured_fraction_theta_full 0.952
_diffrn_measured_fraction_theta_max 0.952
_diffrn_measurement_details
;
List of Runs (angles in degrees, time in seconds):

  # Type    Start    End  Width  t~exp~   \w     \q     \k     \f   Frames
#--------------------------------------------------------------------------
  1  \f    -38.01 156.99   1.00    2.00   6.61  -9.84 -31.50    --   195
;
_diffrn_measurement_device 'abstract diffractometer'
_diffrn_measurement_device_type 'Saxi-CrysAlisPro-abstract goniometer imported SAXI images'
_diffrn_measurement_method '\f scans'
_diffrn_orient_matrix_type 'CrysAlisPro convention (1999,Acta A55,543-557)'
_diffrn_orient_matrix_UB_11 -0.0100452000
_diffrn_orient_matrix_UB_12 -0.0116083000
_diffrn_orient_matrix_UB_13 0.0705122000
_diffrn_orient_matrix_UB_21 -0.0425743000
_diffrn_orient_matrix_UB_22 -0.0128133000
_diffrn_orient_matrix_UB_23 -0.0373677000
_diffrn_orient_matrix_UB_31 0.0053136000
_diffrn_orient_matrix_UB_32 -0.1261381000
_diffrn_orient_matrix_UB_33 -0.0026820000
_diffrn_radiation_monochromator graphite
_diffrn_radiation_probe x-ray
_diffrn_radiation_type 'Mo K\a'
_diffrn_radiation_wavelength 0.71073
_diffrn_reflns_av_R_equivalents 0.0317
_diffrn_reflns_av_unetI/netI 0.0337
_diffrn_reflns_Laue_measured_fraction_full 0.952
_diffrn_reflns_Laue_measured_fraction_max 0.952
_diffrn_reflns_limit_h_max 19
_diffrn_reflns_limit_h_min -19
_diffrn_reflns_limit_k_max 6
_diffrn_reflns_limit_k_min -6
_diffrn_reflns_limit_l_max 10
_diffrn_reflns_limit_l_min -9
_diffrn_reflns_number 4332
_diffrn_reflns_point_group_measured_fraction_full 0.952
_diffrn_reflns_point_group_measured_fraction_max 0.952
_diffrn_reflns_theta_full 24.992
_diffrn_reflns_theta_max 24.992
_diffrn_reflns_theta_min 2.531
_diffrn_source 'fine-focus sealed X-ray tube'
_diffrn_source_type 'Enhance (Mo) X-ray Source'
_exptl_absorpt_coefficient_mu 5.172
_exptl_absorpt_correction_T_max 1.00000
_exptl_absorpt_correction_T_min 0.73483
_exptl_absorpt_correction_type multi-scan
_exptl_absorpt_process_details
;
CrysAlisPro 1.171.41.93a (Rigaku Oxford Diffraction, 2020)
Empirical absorption correction using spherical harmonics,
implemented in SCALE3 ABSPACK scaling algorithm.
;
_exptl_crystal_colour colourless
_exptl_crystal_colour_primary colourless
_exptl_crystal_density_diffrn 1.746
_exptl_crystal_description plate
_exptl_crystal_F_000 428
_exptl_crystal_recrystallization_method 'Re-crystallisation from solvent: Ethyl acetate and petroleum ether'
_exptl_crystal_size_max 0.426
_exptl_crystal_size_mid 0.245
_exptl_crystal_size_min 0.124
_refine_diff_density_max 0.338
_refine_diff_density_min -0.404
_refine_diff_density_rms 0.066
_refine_ls_extinction_method none
_refine_ls_goodness_of_fit_ref 1.076
_refine_ls_hydrogen_treatment constr
_refine_ls_matrix_type full
_refine_ls_number_parameters 91
_refine_ls_number_reflns 1385
_refine_ls_number_restraints 0
_refine_ls_restrained_S_all 1.076
_refine_ls_R_factor_all 0.0341
_refine_ls_R_factor_gt 0.0264
_refine_ls_shift/su_max 0.001
_refine_ls_shift/su_mean 0.000
_refine_ls_structure_factor_coef Fsqd
_refine_ls_weighting_details 'w=1/[\s^2^(Fo^2^)+(0.0267P)^2^+0.2549P] where P=(Fo^2^+2Fc^2^)/3'
_refine_ls_weighting_scheme calc
_refine_ls_wR_factor_gt 0.0598
_refine_ls_wR_factor_ref 0.0631
_reflns_Friedel_coverage 0.000
_reflns_number_gt 1203
_reflns_number_total 1385
_reflns_threshold_expression 'I > 2\s(I)'
_cod_data_source_file d2ra04872h2.cif
_cod_data_source_block srk_sp_2_21_autored
_cod_depositor_comments
;
The following automatic conversions were performed:

data item '_chemical_melting_point' value '367-369' was changed to
'368.0(10)' -- the average value was taken and precision was
estimated.

Automatic conversion script
Id: cif_fix_values 7556 2019-12-06 15:28:31Z antanas 
;
_cod_database_code 7245443
_shelx_shelxl_version_number 2018/3
_shelx_space_group_comment
;
The symmetry employed for this shelxl refinement is uniquely defined
by the following loop, which should always be used as a source of
symmetry information in preference to the above space-group names.
They are only intended as comments.
;
_shelx_estimated_absorpt_t_max 0.566
_shelx_estimated_absorpt_t_min 0.217
_reflns_odcompleteness_completeness 75.27
_reflns_odcompleteness_iscentric 1
_reflns_odcompleteness_theta 33.71
_olex2_refinement_description
;
1. Fixed Uiso
 At 1.2 times of:
  All C(H) groups, All C(H,H) groups
2.a Secondary CH2 refined with riding coordinates:
 C005(H00A,H00B), C00A(H00C,H00D)
2.b Aromatic/amide H refined with riding coordinates:
 C004(H004), C007(H007), C008(H008), C009(H009)
;
_olex2_submission_special_instructions 'No special instructions were received'
_oxdiff_exptl_absorpt_empirical_details
;
Empirical correction (ABSPACK) includes:
- Absorption correction using spherical harmonics
- Frame scaling
;
_oxdiff_exptl_absorpt_empirical_full_max 1.190
_oxdiff_exptl_absorpt_empirical_full_min 0.837

loop_
_space_group_symop_operation_xyz
'x, y, z'
'-x, y+1/2, -z+1/2'
'-x, -y, -z'
'x, -y-1/2, z-1/2'

loop_
_atom_site_label
_atom_site_type_symbol
_atom_site_fract_x
_atom_site_fract_y
_atom_site_fract_z
_atom_site_U_iso_or_equiv
_atom_site_adp_type
_atom_site_occupancy
_atom_site_site_symmetry_order
_atom_site_calc_flag
_atom_site_refinement_flags_posn
_atom_site_refinement_flags_adp
_atom_site_refinement_flags_occupancy
_atom_site_disorder_assembly
_atom_site_disorder_group
Br01 Br 0.92650(2) 0.29688(6) 0.64924(4) 0.03956(14) Uani 1 1 d . . . . .
S002 S 0.57004(4) 0.79183(13) 0.19751(8) 0.02504(19) Uani 1 1 d . . . . .
C003 C 0.72134(17) 0.5895(5) 0.2441(3) 0.0217(6) Uani 1 1 d . . . . .
C004 C 0.77187(18) 0.2850(5) 0.4318(3) 0.0252(6) Uani 1 1 d . . . . .
H004 H 0.764792 0.135548 0.476956 0.030 Uiso 1 1 calc R . . . .
C005 C 0.49144(17) 0.8794(5) 0.0304(3) 0.0223(6) Uani 1 1 d . . . . .
H00A H 0.488574 0.756317 -0.048636 0.027 Uiso 1 1 calc R . . . .
H00B H 0.436668 0.884567 0.054843 0.027 Uiso 1 1 calc R . . . .
C006 C 0.84256(17) 0.4202(5) 0.4857(3) 0.0245(6) Uani 1 1 d . . . . .
C007 C 0.71146(17) 0.3709(5) 0.3109(3) 0.0235(6) Uani 1 1 d . . . . .
H007 H 0.662543 0.279172 0.272886 0.028 Uiso 1 1 calc R . . . .
C008 C 0.79292(18) 0.7207(5) 0.3013(3) 0.0262(7) Uani 1 1 d . . . . .
H008 H 0.800299 0.870404 0.256657 0.031 Uiso 1 1 calc R . . . .
C009 C 0.85415(18) 0.6377(5) 0.4227(3) 0.0286(7) Uani 1 1 d . . . . .
H009 H 0.903030 0.729163 0.461544 0.034 Uiso 1 1 calc R . . . .
C00A C 0.65366(18) 0.6869(5) 0.1170(3) 0.0275(7) Uani 1 1 d . . . . .
H00C H 0.633055 0.559748 0.041624 0.033 Uiso 1 1 calc R . . . .
H00D H 0.675181 0.821112 0.066797 0.033 Uiso 1 1 calc R . . . .

loop_
_atom_site_aniso_label
_atom_site_aniso_U_11
_atom_site_aniso_U_22
_atom_site_aniso_U_33
_atom_site_aniso_U_23
_atom_site_aniso_U_13
_atom_site_aniso_U_12
Br01 0.0293(2) 0.0547(2) 0.0302(2) 0.00660(14) -0.00108(14) 0.01055(14)
S002 0.0250(4) 0.0346(4) 0.0159(4) 0.0051(3) 0.0058(3) 0.0062(3)
C003 0.0224(15) 0.0264(15) 0.0183(15) -0.0015(11) 0.0084(12) 0.0035(11)
C004 0.0295(17) 0.0229(15) 0.0260(17) 0.0002(12) 0.0121(14) 0.0027(12)
C005 0.0186(15) 0.0306(15) 0.0170(15) 0.0008(11) 0.0029(12) 0.0012(11)
C006 0.0241(16) 0.0316(16) 0.0174(15) 0.0007(12) 0.0046(12) 0.0075(12)
C007 0.0225(15) 0.0261(15) 0.0216(16) -0.0029(11) 0.0049(12) -0.0013(11)
C008 0.0306(17) 0.0228(16) 0.0282(17) 0.0026(12) 0.0128(14) 0.0019(12)
C009 0.0239(16) 0.0318(17) 0.0309(18) -0.0063(13) 0.0083(14) -0.0044(12)
C00A 0.0277(16) 0.0342(17) 0.0218(16) 0.0031(12) 0.0086(13) 0.0047(13)

loop_
_atom_type_symbol
_atom_type_description
_atom_type_scat_dispersion_real
_atom_type_scat_dispersion_imag
_atom_type_scat_source
C C 0.0033 0.0016 'International Tables Vol C Tables 4.2.6.8 and 6.1.1.4'
H H 0.0000 0.0000 'International Tables Vol C Tables 4.2.6.8 and 6.1.1.4'
Br Br -0.2901 2.4595 'International Tables Vol C Tables 4.2.6.8 and 6.1.1.4'
S S 0.1246 0.1234 'International Tables Vol C Tables 4.2.6.8 and 6.1.1.4'

loop_
_geom_angle_atom_site_label_1
_geom_angle_atom_site_label_2
_geom_angle_atom_site_label_3
_geom_angle
_geom_angle_site_symmetry_1
_geom_angle_site_symmetry_3
_geom_angle_publ_flag
C005 S002 C00A 101.85(13) . . ?
C007 C003 C00A 120.6(3) . . ?
C008 C003 C007 118.7(3) . . ?
C008 C003 C00A 120.7(3) . . ?
C006 C004 C007 118.9(3) . . ?
C005 C005 S002 112.9(2) 3_675 . ?
C004 C006 Br01 118.5(2) . . ?
C009 C006 Br01 119.8(2) . . ?
C009 C006 C004 121.7(3) . . ?
C004 C007 C003 120.9(3) . . ?
C003 C008 C009 121.2(3) . . ?
C006 C009 C008 118.6(3) . . ?
C003 C00A S002 107.46(19) . . ?

loop_
_geom_bond_atom_site_label_1
_geom_bond_atom_site_label_2
_geom_bond_distance
_geom_bond_site_symmetry_2
_geom_bond_publ_flag
Br01 C006 1.905(3) . ?
S002 C005 1.817(3) . ?
S002 C00A 1.823(3) . ?
C003 C007 1.391(4) . ?
C003 C008 1.384(4) . ?
C003 C00A 1.506(4) . ?
C004 C006 1.379(4) . ?
C004 C007 1.384(4) . ?
C005 C005 1.508(5) 3_675 ?
C006 C009 1.376(4) . ?
C008 C009 1.388(4) . ?
